data_1537123
loop_
_publ_author_name
'Fritsch, V.'
'Bobev, S.'
'Thompson, J.D.'
'Sarrao, J.L.'

_publ_section_title
;
 Antiferromagnetic order in Ce3 Ni(2+x) Si(8-x)
;
_journal_name_full 'Journal of Alloys Compd.'
_journal_page_first 28
_journal_page_last 33
_journal_volume 388
_journal_year 2005
_chemical_formula_sum 'La3 Ni3 Si7'
_space_group_IT_number 65
_symmetry_space_group_name_Hall '-C 2 2'
_symmetry_space_group_name_H-M 'C m m m'
_cell_angle_alpha 90
_cell_angle_beta 90
_cell_angle_gamma 90
_cell_formula_units_Z 2
_cell_length_a 4.1257
_cell_length_b 26.167
_cell_length_c 4.2186
_cell_volume 455.428
_citation_journal_id_ASTM JALCEU
_cod_data_source_file Fritsch_JALCEU_2005_1447.cif
_cod_data_source_block La3Ni3Si7
_cod_original_cell_volume 455.4282
_cod_database_code 1537123

loop_
_symmetry_equiv_pos_as_xyz
x,y,z
-x,-y,z
x,-y,-z
-x,y,-z
-x,-y,-z
x,y,-z
-x,y,z
x,-y,z
x+1/2,y+1/2,z
-x+1/2,-y+1/2,z
x+1/2,-y+1/2,-z
-x+1/2,y+1/2,-z
-x+1/2,-y+1/2,-z
x+1/2,y+1/2,-z
-x+1/2,y+1/2,z
x+1/2,-y+1/2,z

loop_
_atom_site_label
_atom_site_type_symbol
_atom_site_fract_x
_atom_site_fract_y
_atom_site_fract_z
_atom_site_occupancy
_atom_site_U_iso_or_equiv
Si2 Si 0 0.22401 0 1 0.0
La1 La 0 0 0 1 0.0
Si1 Si 0 0.40754 0 1 0.0
La2 La 0 0.31654 0.5 1 0.0
Si4 Si 0 0.45422 0.5 0.495 0.0
Ni2 Ni 0 0.45422 0.5 0.505 0.0
Ni1 Ni 0 0.13328 0 1 0.0
Si3 Si 0 0.09327 0.5 1 0.0
